data_4518380
loop_
_publ_author_name
'Wu, Hongwei'
'Baryshnikov, Glib V.'
'Kuklin, Artem'
'Minaev, Boris F.'
'Wu, Bin'
'Gu, Long'
'Zhu, Liangliang'
'\%Agren, Hans'
'Zhao, Yanli'

_publ_section_title
;
 Multidimensional Structure Conformation of Persulfurated Benzene for
 Highly Efficient Phosphorescence.
;
_journal_name_full 'ACS applied materials &amp; interfaces'
_journal_paper_doi 10.1021/acsami.0c16338
_journal_year 2020
_chemical_formula_sum 'C48 H42 O6 S6'
_chemical_formula_weight 907.17
_space_group_crystal_system monoclinic
_space_group_IT_number 14
_space_group_name_Hall '-P 2yn'
_space_group_name_H-M_alt 'P 1 21/n 1'
_atom_sites_solution_hydrogens geom
_atom_sites_solution_primary dual
_cell_angle_alpha 90
_cell_angle_beta 100.2499(13)
_cell_angle_gamma 90
_cell_formula_units_Z 4
_cell_length_a 9.6415(3)
_cell_length_b 20.2244(7)
_cell_length_c 22.2455(9)
_cell_measurement_reflns_used 5726
_cell_measurement_temperature 100.(2)
_cell_measurement_theta_max 27.7862
_cell_measurement_theta_min 2.9440
_cell_volume 4268.5(3)
_computing_cell_refinement 'SAINT V8.38A (Bruker AXS Inc., 2017)'
_computing_data_collection 'APEX3 (Bruker AXS Inc., 2017)'
_computing_data_reduction 'SAINT V8.38A (Bruker AXS Inc., 2017)'
_computing_publication_material 'APEX3 (Bruker AXS Inc., 2017)'
_computing_structure_refinement 'SHELXL-2016/6 (Sheldrick, 2016)'
_computing_structure_solution 'XS, VERSION 2013/1'
_diffrn_ambient_temperature 100.(2)
_diffrn_detector_area_resol_mean 7.4074
_diffrn_measured_fraction_theta_full 0.999
_diffrn_measured_fraction_theta_max 0.999
_diffrn_measurement_device_type 'Photon II CPADs detector'
_diffrn_measurement_method 'phi and omega scans'
_diffrn_radiation_monochromator 'Multilayer Mirror'
_diffrn_radiation_type MoK\a
_diffrn_radiation_wavelength 0.71073
_diffrn_reflns_av_R_equivalents 0.1422
_diffrn_reflns_av_unetI/netI 0.0853
_diffrn_reflns_limit_h_max 12
_diffrn_reflns_limit_h_min -12
_diffrn_reflns_limit_k_max 26
_diffrn_reflns_limit_k_min -26
_diffrn_reflns_limit_l_max 28
_diffrn_reflns_limit_l_min -29
_diffrn_reflns_number 73307
_diffrn_reflns_theta_full 27.89
_diffrn_reflns_theta_max 27.89
_diffrn_reflns_theta_min 2.37
_diffrn_source 'Incoatec microfocus source'
_diffrn_source_type 'Bruker D8 Quest'
_exptl_absorpt_coefficient_mu 0.372
_exptl_absorpt_correction_T_max 0.99
_exptl_absorpt_correction_T_min 0.91
_exptl_absorpt_correction_type multi-scan
_exptl_absorpt_process_details
;
SADABS-2016/2 - Bruker AXS area detector scaling and absorption correction
;
_exptl_crystal_colour yellow
_exptl_crystal_density_diffrn 1.412
_exptl_crystal_density_method 'not measured'
_exptl_crystal_description needle
_exptl_crystal_F_000 1896
_exptl_crystal_size_max 0.120
_exptl_crystal_size_mid 0.040
_exptl_crystal_size_min 0.020
_refine_diff_density_max 0.422
_refine_diff_density_min -0.372
_refine_ls_extinction_method none
_refine_ls_goodness_of_fit_ref 1.045
_refine_ls_hydrogen_treatment constr
_refine_ls_matrix_type full
_refine_ls_number_parameters 547
_refine_ls_number_reflns 10181
_refine_ls_number_restraints 0
_refine_ls_restrained_S_all 1.045
_refine_ls_R_factor_all 0.0991
_refine_ls_R_factor_gt 0.0518
_refine_ls_shift/su_max 0.003
_refine_ls_shift/su_mean 0.000
_refine_ls_structure_factor_coef Fsqd
_refine_ls_weighting_details 'w=1/[\s^2^(Fo^2^)+(0.0249P)^2^+4.0141P] where P=(Fo^2^+2Fc^2^)/3'
_refine_ls_weighting_scheme calc
_refine_ls_wR_factor_gt 0.0906
_refine_ls_wR_factor_ref 0.1120
_reflns_number_gt 6863
_reflns_number_total 10181
_reflns_threshold_expression 'I > 2\s(I)'
_cod_data_source_file am0c16338_si_004.cif
_cod_data_source_block zhao178m
_cod_depositor_comments
;
The following automatic conversions were performed:

data item '_exptl_absorpt_correction_type' value 'Multi-Scan' was
changed to 'multi-scan' in accordance with the
/home/data/users/saulius/crontab/automatic-downloads/rss-feeds/ACS/lib/dictionaries/cif_core.dic
dictionary named 'cif_core.dic' version 2.4.2 last updated on
2011-04-26.

Automatic conversion script
Id: cif_fix_values 7556 2019-12-06 15:28:31Z antanas 
;
_cod_database_code 4518380

loop_
_space_group_symop_operation_xyz
'x, y, z'
'-x+1/2, y+1/2, -z+1/2'
'-x, -y, -z'
'x-1/2, -y-1/2, z-1/2'

loop_
_atom_site_type_symbol
_atom_site_label
_atom_site_fract_x
_atom_site_fract_y
_atom_site_fract_z
_atom_site_U_iso_or_equiv
_atom_site_adp_type
_atom_site_calc_flag
_atom_site_refinement_flags_adp
_atom_site_refinement_flags_occupancy
_atom_site_refinement_flags_posn
_atom_site_occupancy
_atom_site_disorder_assembly
_atom_site_disorder_group
C C1 0.2937(3) 0.40966(13) 0.12313(12) 0.0124(6) Uani d . . . 1 . .
C C2 0.4368(3) 0.42730(13) 0.13301(12) 0.0129(6) Uani d . . . 1 . .
C C3 0.5212(3) 0.41731(13) 0.19118(13) 0.0141(6) Uani d . . . 1 . .
C C4 0.4595(3) 0.39196(13) 0.23916(12) 0.0135(6) Uani d . . . 1 . .
C C5 0.3131(3) 0.38283(13) 0.23094(12) 0.0128(6) Uani d . . . 1 . .
C C6 0.2324(3) 0.38583(13) 0.17125(12) 0.0136(6) Uani d . . . 1 . .
C C7 0.2410(3) 0.35326(14) 0.00985(12) 0.0152(6) Uani d . . . 1 . .
C C8 0.3087(3) 0.36211(14) -0.03923(12) 0.0166(6) Uani d . . . 1 . .
H H8 0.327077 0.405566 -0.052006 0.02 Uiso calc U . R 1 . .
C C9 0.3505(3) 0.30773(14) -0.07021(13) 0.0173(6) Uani d . . . 1 . .
H H9 0.395459 0.313969 -0.104465 0.021 Uiso calc U . R 1 . .
C C10 0.3256(3) 0.24440(14) -0.05049(13) 0.0167(6) Uani d . . . 1 . .
C C11 0.2577(3) 0.23532(14) -0.00112(13) 0.0179(6) Uani d . . . 1 . .
H H11 0.241531 0.191907 0.012388 0.022 Uiso calc U . R 1 . .
C C12 0.2138(3) 0.28930(14) 0.02831(13) 0.0166(6) Uani d . . . 1 . .
H H12 0.164852 0.282955 0.061327 0.02 Uiso calc U . R 1 . .
C C13 0.4308(3) 0.19347(16) -0.12848(14) 0.0240(7) Uani d . . . 1 . .
H H13A 0.367853 0.21659 -0.161242 0.036 Uiso calc U . R 1 . .
H H13B 0.45247 0.149429 -0.142685 0.036 Uiso calc U . R 1 . .
H H13C 0.518255 0.218723 -0.117133 0.036 Uiso calc U . R 1 . .
C C14 0.6223(3) 0.39383(14) 0.05639(12) 0.0147(6) Uani d . . . 1 . .
C C15 0.7254(3) 0.40987(14) 0.02221(13) 0.0176(6) Uani d . . . 1 . .
H H15 0.736299 0.454322 0.010078 0.021 Uiso calc U . R 1 . .
C C16 0.8115(3) 0.36103(15) 0.00604(13) 0.0198(6) Uani d . . . 1 . .
H H16 0.880851 0.372017 -0.017734 0.024 Uiso calc U . R 1 . .
C C17 0.7980(3) 0.29617(15) 0.02405(14) 0.0187(6) Uani d . . . 1 . .
C C18 0.6973(3) 0.27979(14) 0.05878(14) 0.0196(6) Uani d . . . 1 . .
H H18 0.689014 0.235513 0.071956 0.023 Uiso calc U . R 1 . .
C C19 0.6081(3) 0.32876(14) 0.07427(13) 0.0180(6) Uani d . . . 1 . .
H H19 0.537243 0.317546 0.097186 0.022 Uiso calc U . R 1 . .
C C20 0.9098(3) 0.19085(15) 0.03889(15) 0.0253(7) Uani d . . . 1 . .
H H20A 0.943289 0.200796 0.082157 0.038 Uiso calc U . R 1 . .
H H20B 0.980154 0.163944 0.023311 0.038 Uiso calc U . R 1 . .
H H20C 0.820727 0.166439 0.0344 0.038 Uiso calc U . R 1 . .
C C21 0.7441(3) 0.48195(14) 0.26521(13) 0.0147(6) Uani d . . . 1 . .
C C22 0.8825(3) 0.48007(14) 0.29650(13) 0.0169(6) Uani d . . . 1 . .
H H22 0.948798 0.451655 0.282739 0.02 Uiso calc U . R 1 . .
C C23 0.9246(3) 0.51949(14) 0.34779(13) 0.0170(6) Uani d . . . 1 . .
H H23 1.019281 0.518198 0.368922 0.02 Uiso calc U . R 1 . .
C C24 0.8272(3) 0.56064(14) 0.36778(13) 0.0166(6) Uani d . . . 1 . .
C C25 0.6899(3) 0.56317(14) 0.33634(13) 0.0176(6) Uani d . . . 1 . .
H H25 0.623753 0.59169 0.350098 0.021 Uiso calc U . R 1 . .
C C26 0.6482(3) 0.52445(14) 0.28501(13) 0.0175(6) Uani d . . . 1 . .
H H26 0.554111 0.526928 0.263311 0.021 Uiso calc U . R 1 . .
C C27 0.9974(3) 0.60015(18) 0.45131(16) 0.0363(9) Uani d . . . 1 . .
H H27A 1.022303 0.555051 0.465338 0.054 Uiso calc U . R 1 . .
H H27B 1.004888 0.629709 0.486647 0.054 Uiso calc U . R 1 . .
H H27C 1.061845 0.615072 0.424646 0.054 Uiso calc U . R 1 . .
C C28 0.5481(3) 0.28220(14) 0.30820(13) 0.0158(6) Uani d . . . 1 . .
C C29 0.5975(3) 0.24418(15) 0.26392(13) 0.0197(6) Uani d . . . 1 . .
H H29 0.631313 0.265141 0.231138 0.024 Uiso calc U . R 1 . .
C C30 0.5970(3) 0.17611(15) 0.26803(14) 0.0222(7) Uani d . . . 1 . .
H H30 0.630222 0.150258 0.237868 0.027 Uiso calc U . R 1 . .
C C31 0.5483(3) 0.14516(15) 0.31590(15) 0.0224(7) Uani d . . . 1 . .
C C32 0.4974(3) 0.18255(14) 0.35944(14) 0.0198(6) Uani d . . . 1 . .
H H32 0.462397 0.161337 0.391803 0.024 Uiso calc U . R 1 . .
C C33 0.4976(3) 0.25107(14) 0.35568(13) 0.0188(6) Uani d . . . 1 . .
H H33 0.463237 0.276748 0.385645 0.023 Uiso calc U . R 1 . .
C C34 0.5074(4) 0.04280(17) 0.36397(17) 0.0364(9) Uani d . . . 1 . .
H H34A 0.558354 0.05815 0.403586 0.055 Uiso calc U . R 1 . .
H H34B 0.523542 -0.004683 0.359771 0.055 Uiso calc U . R 1 . .
H H34C 0.406293 0.050974 0.361415 0.055 Uiso calc U . R 1 . .
C C35 0.2747(3) 0.42556(14) 0.34668(13) 0.0152(6) Uani d . . . 1 . .
C C36 0.2984(3) 0.49145(13) 0.33212(12) 0.0140(6) Uani d . . . 1 . .
H H36 0.298443 0.503754 0.290908 0.017 Uiso calc U . R 1 . .
C C37 0.3218(3) 0.53863(14) 0.37782(13) 0.0165(6) Uani d . . . 1 . .
H H37 0.34087 0.583031 0.367955 0.02 Uiso calc U . R 1 . .
C C38 0.3177(3) 0.52167(13) 0.43823(12) 0.0130(6) Uani d . . . 1 . .
C C39 0.2919(3) 0.45667(14) 0.45306(13) 0.0166(6) Uani d . . . 1 . .
H H39 0.28713 0.44487 0.493983 0.02 Uiso calc U . R 1 . .
C C40 0.2730(3) 0.40913(14) 0.40728(13) 0.0156(6) Uani d . . . 1 . .
H H40 0.258578 0.364376 0.417571 0.019 Uiso calc U . R 1 . .
C C41 0.3340(3) 0.55732(14) 0.54196(12) 0.0187(6) Uani d . . . 1 . .
H H41A 0.241195 0.539073 0.544779 0.028 Uiso calc U . R 1 . .
H H41B 0.350004 0.597721 0.566541 0.028 Uiso calc U . R 1 . .
H H41C 0.407101 0.524794 0.557288 0.028 Uiso calc U . R 1 . .
C C42 0.0803(3) 0.27690(14) 0.19269(12) 0.0153(6) Uani d . . . 1 . .
C C43 0.1999(3) 0.23794(14) 0.19122(12) 0.0157(6) Uani d . . . 1 . .
H H43 0.268048 0.251909 0.167887 0.019 Uiso calc U . R 1 . .
C C44 0.2191(3) 0.17928(14) 0.22355(13) 0.0167(6) Uani d . . . 1 . .
H H44 0.300622 0.153164 0.222684 0.02 Uiso calc U . R 1 . .
C C45 0.1185(3) 0.15858(13) 0.25742(13) 0.0165(6) Uani d . . . 1 . .
C C46 -0.0043(3) 0.19476(14) 0.25622(13) 0.0182(6) Uani d . . . 1 . .
H H46 -0.07569 0.179101 0.277035 0.022 Uiso calc U . R 1 . .
C C47 -0.0217(3) 0.25411(14) 0.22430(13) 0.0157(6) Uani d . . . 1 . .
H H47 -0.104779 0.27942 0.224139 0.019 Uiso calc U . R 1 . .
C C48 0.0931(3) 0.09614(15) 0.34581(15) 0.0256(7) Uani d . . . 1 . .
H H48A 0.110225 0.137583 0.368762 0.038 Uiso calc U . R 1 . .
H H48B 0.139358 0.059645 0.370615 0.038 Uiso calc U . R 1 . .
H H48C -0.008484 0.087794 0.335878 0.038 Uiso calc U . R 1 . .
O O1 0.3633(2) 0.18714(10) -0.07653(9) 0.0204(5) Uani d . . . 1 . .
O O2 0.8881(2) 0.25128(10) 0.00503(10) 0.0257(5) Uani d . . . 1 . .
O O3 0.8562(2) 0.60105(10) 0.41823(9) 0.0238(5) Uani d . . . 1 . .
O O4 0.5566(2) 0.07758(10) 0.31628(11) 0.0329(6) Uani d . . . 1 . .
O O5 0.3393(2) 0.57252(9) 0.47937(9) 0.0171(4) Uani d . . . 1 . .
O O6 0.1493(2) 0.10113(9) 0.29034(10) 0.0219(5) Uani d . . . 1 . .
S S1 0.18547(7) 0.42197(3) 0.05000(3) 0.01489(15) Uani d . . . 1 . .
S S2 0.51049(7) 0.45927(3) 0.07162(3) 0.01509(15) Uani d . . . 1 . .
S S3 0.70430(7) 0.43266(4) 0.19847(3) 0.02046(17) Uani d . . . 1 . .
S S4 0.56956(7) 0.37000(4) 0.30964(3) 0.01702(16) Uani d . . . 1 . .
S S5 0.22511(7) 0.36225(4) 0.29209(3) 0.01571(15) Uani d . . . 1 . .
S S6 0.05666(7) 0.35527(4) 0.15582(3) 0.01547(15) Uani d . . . 1 . .

loop_
_atom_site_aniso_label
_atom_site_aniso_U_11
_atom_site_aniso_U_22
_atom_site_aniso_U_33
_atom_site_aniso_U_12
_atom_site_aniso_U_13
_atom_site_aniso_U_23
C1 0.0150(14) 0.0104(13) 0.0123(14) 0.0020(11) 0.0038(11) 0.0003(11)
C2 0.0138(13) 0.0126(13) 0.0131(14) 0.0009(11) 0.0042(11) -0.0018(11)
C3 0.0133(14) 0.0145(14) 0.0151(14) -0.0011(11) 0.0040(11) -0.0032(11)
C4 0.0129(13) 0.0149(14) 0.0124(14) -0.0003(11) 0.0014(11) -0.0024(11)
C5 0.0152(13) 0.0126(13) 0.0109(13) 0.0009(11) 0.0031(11) -0.0002(11)
C6 0.0137(14) 0.0118(13) 0.0152(14) 0.0015(11) 0.0027(11) -0.0031(11)
C7 0.0144(14) 0.0175(14) 0.0115(14) -0.0005(11) -0.0042(11) -0.0015(11)
C8 0.0205(15) 0.0152(14) 0.0137(14) -0.0016(12) 0.0017(12) 0.0009(11)
C9 0.0203(15) 0.0215(15) 0.0109(14) -0.0013(12) 0.0050(12) 0.0010(12)
C10 0.0176(15) 0.0176(15) 0.0137(14) -0.0001(12) -0.0002(12) -0.0018(12)
C11 0.0196(15) 0.0174(15) 0.0163(15) -0.0037(12) 0.0019(12) 0.0019(12)
C12 0.0175(14) 0.0191(15) 0.0135(14) -0.0027(12) 0.0031(12) 0.0017(12)
C13 0.0277(17) 0.0249(17) 0.0219(17) 0.0023(13) 0.0113(13) -0.0060(13)
C14 0.0128(14) 0.0192(15) 0.0128(14) 0.0014(11) 0.0044(11) -0.0023(12)
C15 0.0157(14) 0.0192(15) 0.0191(15) -0.0025(12) 0.0059(12) 0.0017(12)
C16 0.0169(15) 0.0242(16) 0.0203(16) -0.0030(12) 0.0085(12) 0.0013(13)
C17 0.0142(14) 0.0235(16) 0.0191(15) 0.0013(12) 0.0049(12) -0.0041(13)
C18 0.0197(15) 0.0163(15) 0.0230(16) -0.0010(12) 0.0045(12) -0.0003(13)
C19 0.0197(15) 0.0183(15) 0.0184(15) -0.0014(12) 0.0100(12) -0.0014(12)
C20 0.0215(16) 0.0193(16) 0.0355(19) 0.0044(13) 0.0059(14) -0.0047(14)
C21 0.0139(14) 0.0171(14) 0.0138(14) -0.0036(11) 0.0044(11) -0.0018(11)
C22 0.0143(14) 0.0172(15) 0.0191(15) -0.0004(11) 0.0023(12) -0.0014(12)
C23 0.0102(14) 0.0212(15) 0.0183(15) -0.0011(11) -0.0008(11) -0.0003(12)
C24 0.0171(14) 0.0187(15) 0.0132(14) -0.0042(12) 0.0008(11) -0.0010(12)
C25 0.0155(14) 0.0172(15) 0.0210(15) 0.0015(11) 0.0056(12) -0.0006(12)
C26 0.0122(14) 0.0223(16) 0.0178(15) -0.0012(12) 0.0023(12) 0.0027(12)
C27 0.0217(17) 0.046(2) 0.036(2) 0.0002(15) -0.0082(15) -0.0184(17)
C28 0.0123(13) 0.0178(14) 0.0153(14) -0.0003(11) -0.0029(11) -0.0020(12)
C29 0.0175(15) 0.0269(17) 0.0156(15) -0.0019(12) 0.0052(12) -0.0007(13)
C30 0.0179(15) 0.0234(16) 0.0256(17) 0.0014(12) 0.0049(13) -0.0088(13)
C31 0.0180(15) 0.0195(15) 0.0287(17) -0.0009(13) 0.0015(13) -0.0024(13)
C32 0.0220(16) 0.0176(15) 0.0202(16) 0.0008(12) 0.0051(13) 0.0026(12)
C33 0.0181(15) 0.0215(16) 0.0167(15) 0.0039(12) 0.0026(12) -0.0020(12)
C34 0.038(2) 0.0219(18) 0.051(2) -0.0043(15) 0.0114(18) 0.0028(17)
C35 0.0127(14) 0.0192(15) 0.0144(14) 0.0011(11) 0.0041(11) -0.0019(12)
C36 0.0151(14) 0.0167(14) 0.0105(13) 0.0001(11) 0.0034(11) 0.0019(11)
C37 0.0163(14) 0.0152(14) 0.0179(15) 0.0016(11) 0.0029(12) 0.0000(12)
C38 0.0134(13) 0.0136(14) 0.0116(14) 0.0023(11) 0.0010(11) -0.0021(11)
C39 0.0195(15) 0.0188(15) 0.0118(14) 0.0026(12) 0.0033(11) 0.0019(12)
C40 0.0191(15) 0.0118(14) 0.0162(15) -0.0011(11) 0.0041(12) 0.0020(11)
C41 0.0240(16) 0.0206(15) 0.0111(14) 0.0011(12) 0.0018(12) -0.0022(12)
C42 0.0171(14) 0.0149(14) 0.0128(14) -0.0055(11) 0.0000(11) -0.0026(11)
C43 0.0167(14) 0.0190(15) 0.0122(14) -0.0056(11) 0.0048(11) -0.0020(11)
C44 0.0159(14) 0.0168(15) 0.0180(15) -0.0016(11) 0.0043(12) -0.0059(12)
C45 0.0199(15) 0.0112(14) 0.0175(15) -0.0049(11) 0.0014(12) -0.0017(11)
C46 0.0165(14) 0.0210(15) 0.0189(15) -0.0066(12) 0.0084(12) -0.0030(12)
C47 0.0144(14) 0.0178(15) 0.0159(14) 0.0003(11) 0.0048(11) -0.0023(12)
C48 0.0337(19) 0.0192(16) 0.0266(18) 0.0001(14) 0.0124(14) 0.0049(13)
O1 0.0284(12) 0.0179(11) 0.0177(11) 0.0024(9) 0.0118(9) 0.0006(9)
O2 0.0254(12) 0.0225(11) 0.0329(13) 0.0079(9) 0.0150(10) -0.0007(10)
O3 0.0185(11) 0.0291(12) 0.0220(12) 0.0002(9) -0.0011(9) -0.0089(9)
O4 0.0408(14) 0.0186(12) 0.0423(15) 0.0020(10) 0.0155(12) -0.0025(11)
O5 0.0259(11) 0.0133(10) 0.0125(10) -0.0011(8) 0.0042(8) -0.0019(8)
O6 0.0269(12) 0.0136(10) 0.0267(12) -0.0003(9) 0.0086(10) 0.0010(9)
S1 0.0161(3) 0.0150(3) 0.0131(3) 0.0012(3) 0.0014(3) 0.0006(3)
S2 0.0166(3) 0.0138(3) 0.0163(4) 0.0001(3) 0.0070(3) 0.0006(3)
S3 0.0134(4) 0.0321(4) 0.0167(4) -0.0040(3) 0.0045(3) -0.0075(3)
S4 0.0168(4) 0.0192(4) 0.0137(4) -0.0016(3) -0.0011(3) -0.0009(3)
S5 0.0172(3) 0.0183(4) 0.0127(3) -0.0046(3) 0.0057(3) -0.0029(3)
S6 0.0117(3) 0.0188(4) 0.0155(4) -0.0011(3) 0.0015(3) 0.0017(3)

loop_
_atom_type_symbol
_atom_type_description
_atom_type_scat_dispersion_real
_atom_type_scat_dispersion_imag
_atom_type_scat_source
C C 0.0033 0.0016 'International Tables Vol C Tables 4.2.6.8 and 6.1.1.4'
H H 0.0000 0.0000 'International Tables Vol C Tables 4.2.6.8 and 6.1.1.4'
O O 0.0106 0.0060 'International Tables Vol C Tables 4.2.6.8 and 6.1.1.4'
S S 0.1246 0.1234 'International Tables Vol C Tables 4.2.6.8 and 6.1.1.4'

loop_
_geom_angle_atom_site_label_1
_geom_angle_atom_site_label_2
_geom_angle_atom_site_label_3
_geom_angle_site_symmetry_1
_geom_angle_site_symmetry_3
_geom_angle
_geom_angle_publ_flag
C6 C1 C2 . . 120.4(2) ?
C6 C1 S1 . . 119.2(2) ?
C2 C1 S1 . . 120.4(2) ?
C1 C2 C3 . . 119.7(3) ?
C1 C2 S2 . . 119.4(2) ?
C3 C2 S2 . . 120.9(2) ?
C4 C3 C2 . . 119.6(2) ?
C4 C3 S3 . . 122.9(2) ?
C2 C3 S3 . . 117.4(2) ?
C5 C4 C3 . . 120.0(2) ?
C5 C4 S4 . . 120.6(2) ?
C3 C4 S4 . . 119.4(2) ?
C4 C5 C6 . . 119.3(3) ?
C4 C5 S5 . . 122.5(2) ?
C6 C5 S5 . . 118.1(2) ?
C1 C6 C5 . . 119.7(2) ?
C1 C6 S6 . . 119.4(2) ?
C5 C6 S6 . . 120.8(2) ?
C8 C7 C12 . . 119.5(3) ?
C8 C7 S1 . . 121.4(2) ?
C12 C7 S1 . . 119.1(2) ?
C7 C8 C9 . . 120.5(3) ?
C10 C9 C8 . . 119.4(3) ?
O1 C10 C11 . . 114.8(3) ?
O1 C10 C9 . . 124.9(3) ?
C11 C10 C9 . . 120.3(3) ?
C12 C11 C10 . . 120.0(3) ?
C11 C12 C7 . . 120.3(3) ?
C19 C14 C15 . . 119.6(3) ?
C19 C14 S2 . . 123.8(2) ?
C15 C14 S2 . . 116.5(2) ?
C16 C15 C14 . . 119.8(3) ?
C15 C16 C17 . . 120.8(3) ?
O2 C17 C16 . . 116.1(3) ?
O2 C17 C18 . . 123.9(3) ?
C16 C17 C18 . . 120.0(3) ?
C17 C18 C19 . . 119.5(3) ?
C14 C19 C18 . . 120.4(3) ?
C26 C21 C22 . . 119.4(3) ?
C26 C21 S3 . . 123.8(2) ?
C22 C21 S3 . . 116.7(2) ?
C23 C22 C21 . . 120.6(3) ?
C24 C23 C22 . . 119.4(3) ?
O3 C24 C25 . . 115.3(3) ?
O3 C24 C23 . . 124.5(2) ?
C25 C24 C23 . . 120.1(3) ?
C24 C25 C26 . . 120.5(3) ?
C25 C26 C21 . . 120.0(3) ?
C33 C28 C29 . . 119.7(3) ?
C33 C28 S4 . . 119.4(2) ?
C29 C28 S4 . . 120.4(2) ?
C30 C29 C28 . . 119.8(3) ?
C29 C30 C31 . . 120.4(3) ?
O4 C31 C30 . . 115.3(3) ?
O4 C31 C32 . . 124.6(3) ?
C30 C31 C32 . . 120.1(3) ?
C31 C32 C33 . . 119.9(3) ?
C32 C33 C28 . . 120.2(3) ?
C40 C35 C36 . . 118.8(3) ?
C40 C35 S5 . . 116.3(2) ?
C36 C35 S5 . . 124.4(2) ?
C37 C36 C35 . . 119.9(3) ?
C36 C37 C38 . . 120.6(3) ?
O5 C38 C39 . . 124.4(3) ?
O5 C38 C37 . . 115.6(2) ?
C39 C38 C37 . . 119.9(3) ?
C40 C39 C38 . . 119.1(3) ?
C39 C40 C35 . . 121.5(3) ?
C47 C42 C43 . . 119.1(3) ?
C47 C42 S6 . . 119.1(2) ?
C43 C42 S6 . . 121.9(2) ?
C44 C43 C42 . . 120.3(3) ?
C43 C44 C45 . . 119.8(3) ?
O6 C45 C46 . . 123.9(3) ?
O6 C45 C44 . . 115.8(3) ?
C46 C45 C44 . . 120.3(3) ?
C45 C46 C47 . . 119.4(3) ?
C42 C47 C46 . . 121.0(3) ?
C10 O1 C13 . . 117.3(2) ?
C17 O2 C20 . . 116.3(2) ?
C24 O3 C27 . . 116.7(2) ?
C31 O4 C34 . . 118.1(3) ?
C38 O5 C41 . . 117.4(2) ?
C45 O6 C48 . . 115.9(2) ?
C7 S1 C1 . . 99.70(12) ?
C2 S2 C14 . . 102.45(13) ?
C3 S3 C21 . . 103.81(13) ?
C4 S4 C28 . . 100.51(12) ?
C35 S5 C5 . . 104.37(13) ?
C42 S6 C6 . . 100.43(13) ?

loop_
_geom_bond_atom_site_label_1
_geom_bond_atom_site_label_2
_geom_bond_site_symmetry_2
_geom_bond_distance
_geom_bond_publ_flag
C1 C6 . 1.397(4) ?
C1 C2 . 1.404(4) ?
C1 S1 . 1.787(3) ?
C2 C3 . 1.415(4) ?
C2 S2 . 1.770(3) ?
C3 C4 . 1.408(4) ?
C3 S3 . 1.771(3) ?
C4 C5 . 1.403(4) ?
C4 S4 . 1.786(3) ?
C5 C6 . 1.416(4) ?
C5 S5 . 1.776(3) ?
C6 S6 . 1.779(3) ?
C7 C8 . 1.380(4) ?
C7 C12 . 1.396(4) ?
C7 S1 . 1.785(3) ?
C8 C9 . 1.395(4) ?
C9 C10 . 1.388(4) ?
C10 O1 . 1.372(3) ?
C10 C11 . 1.387(4) ?
C11 C12 . 1.378(4) ?
C13 O1 . 1.429(3) ?
C14 C19 . 1.389(4) ?
C14 C15 . 1.392(4) ?
C14 S2 . 1.778(3) ?
C15 C16 . 1.378(4) ?
C16 C17 . 1.384(4) ?
C17 O2 . 1.374(3) ?
C17 C18 . 1.384(4) ?
C18 C19 . 1.394(4) ?
C20 O2 . 1.431(4) ?
C21 C26 . 1.390(4) ?
C21 C22 . 1.392(4) ?
C21 S3 . 1.773(3) ?
C22 C23 . 1.392(4) ?
C23 C24 . 1.386(4) ?
C24 O3 . 1.376(3) ?
C24 C25 . 1.383(4) ?
C25 C26 . 1.384(4) ?
C27 O3 . 1.427(3) ?
C28 C33 . 1.390(4) ?
C28 C29 . 1.398(4) ?
C28 S4 . 1.787(3) ?
C29 C30 . 1.380(4) ?
C30 C31 . 1.387(4) ?
C31 O4 . 1.369(4) ?
C31 C32 . 1.385(4) ?
C32 C33 . 1.388(4) ?
C34 O4 . 1.423(4) ?
C35 C40 . 1.391(4) ?
C35 C36 . 1.400(4) ?
C35 S5 . 1.771(3) ?
C36 C37 . 1.383(4) ?
C37 C38 . 1.394(4) ?
C38 O5 . 1.368(3) ?
C38 C39 . 1.389(4) ?
C39 C40 . 1.389(4) ?
C41 O5 . 1.436(3) ?
C42 C47 . 1.386(4) ?
C42 C43 . 1.402(4) ?
C42 S6 . 1.780(3) ?
C43 C44 . 1.383(4) ?
C44 C45 . 1.394(4) ?
C45 O6 . 1.377(3) ?
C45 C46 . 1.388(4) ?
C46 C47 . 1.389(4) ?
C48 O6 . 1.437(4) ?
